data_4028393
loop_
_publ_author_name
'Noureddine Khiar'
'\'Alvaro Salvador'
'Victoria Valdivia'
'Ahmed Chelouan'
'Ana Alcudia'
'Eleuterio \'Alvarez'
'Inmaculada Fern\'andez'

_publ_section_title
;
 Flexible C2-Symmetric Bis-Sulfoxides as Ligands in Enantioselective
 1,4-Addition of Boronic Acids to Electron-Deficient Alkenes
;
_journal_name_full 'Journal of Organic Chemistry'
_journal_page_first 6510
_journal_page_last 6521
_journal_paper_doi 10.1021/jo400700m
_journal_volume 78
_journal_year 2013
_chemical_absolute_configuration ad
_chemical_formula_moiety 'C22 H22 Fe2 O2 S2'
_chemical_formula_sum 'C22 H22 Fe2 O2 S2'
_chemical_formula_weight 494.22
_chemical_name_systematic
; 
 ? 
;
_space_group_IT_number 19
_symmetry_cell_setting orthorhombic
_symmetry_space_group_name_Hall 'P 2ac 2ab'
_symmetry_space_group_name_H-M 'P 21 21 21'
_atom_sites_solution_hydrogens geom
_atom_sites_solution_primary direct
_atom_sites_solution_secondary difmap
_audit_creation_method SHELXL-97
_cell_angle_alpha 90.00
_cell_angle_beta 90.00
_cell_angle_gamma 90.00
_cell_formula_units_Z 4
_cell_length_a 5.8114(5)
_cell_length_b 10.6834(9)
_cell_length_c 32.091(3)
_cell_measurement_reflns_used 9921
_cell_measurement_temperature 173(2)
_cell_measurement_theta_max 30.36
_cell_measurement_theta_min 2.29
_cell_volume 1992.4(3)
_computing_cell_refinement 'APEX2 Software Suite (Bruker, 2007)'
_computing_data_collection 'APEX2 Software Suite (Bruker, 2007)'
_computing_data_reduction 'APEX2 Software Suite (Bruker, 2007)'
_computing_molecular_graphics 'SHELXTL (Sheldrick, 2008)'
_computing_publication_material 'SHELXTL and publCIF (Westrip, 2010)'
_computing_structure_refinement 'SHELXL97 (Sheldrick, 2008)'
_computing_structure_solution 'SIR2002 (Burla et al., 2003)'
_diffrn_ambient_temperature 173(2)
_diffrn_detector_area_resol_mean 8.26
_diffrn_measured_fraction_theta_full 0.999
_diffrn_measured_fraction_theta_max 0.999
_diffrn_measurement_device_type
;
 Bruker-Nonius X8kappa APEX II CCD area detector
;
_diffrn_measurement_method 'phi and omega scans with narrow frames'
_diffrn_radiation_monochromator graphite
_diffrn_radiation_source 'fine-focus sealed tube'
_diffrn_radiation_type MoK\a
_diffrn_radiation_wavelength 0.71073
_diffrn_reflns_av_R_equivalents 0.0326
_diffrn_reflns_av_sigmaI/netI 0.0233
_diffrn_reflns_limit_h_max 8
_diffrn_reflns_limit_h_min -8
_diffrn_reflns_limit_k_max 15
_diffrn_reflns_limit_k_min -15
_diffrn_reflns_limit_l_max 45
_diffrn_reflns_limit_l_min -45
_diffrn_reflns_number 39414
_diffrn_reflns_theta_full 30.46
_diffrn_reflns_theta_max 30.46
_diffrn_reflns_theta_min 1.27
_diffrn_standards_decay_% 0
_exptl_absorpt_coefficient_mu 1.682
_exptl_absorpt_correction_T_max 0.9058
_exptl_absorpt_correction_T_min 0.5183
_exptl_absorpt_correction_type multi-scan
_exptl_absorpt_process_details
;
program SADABS, Bruker (2001).
;
_exptl_crystal_colour yellow
_exptl_crystal_density_diffrn 1.648
_exptl_crystal_description plate
_exptl_crystal_F_000 1016
_exptl_crystal_size_max 0.45
_exptl_crystal_size_mid 0.10
_exptl_crystal_size_min 0.06
_refine_diff_density_max 0.389
_refine_diff_density_min -0.267
_refine_diff_density_rms 0.057
_refine_ls_abs_structure_details 'Flack H D (1983), Acta Cryst. A39, 876-881'
_refine_ls_abs_structure_Flack 0.008(10)
_refine_ls_extinction_method none
_refine_ls_goodness_of_fit_ref 1.052
_refine_ls_hydrogen_treatment constr
_refine_ls_matrix_type full
_refine_ls_number_parameters 253
_refine_ls_number_reflns 6058
_refine_ls_number_restraints 0
_refine_ls_restrained_S_all 1.052
_refine_ls_R_factor_all 0.0270
_refine_ls_R_factor_gt 0.0241
_refine_ls_shift/su_max 0.001
_refine_ls_shift/su_mean 0.000
_refine_ls_structure_factor_coef Fsqd
_refine_ls_weighting_details 'calc w=1/[\s^2^(Fo^2^)+(0.0305P)^2^+0.3423P] where P=(Fo^2^+2Fc^2^)/3'
_refine_ls_weighting_scheme calc
_refine_ls_wR_factor_gt 0.0571
_refine_ls_wR_factor_ref 0.0584
_reflns_number_gt 5673
_reflns_number_total 6058
_reflns_threshold_expression >2sigma(I)
_cod_data_source_file jo400700m_si_002.cif
_cod_data_source_block 11
_cod_database_code 4028393

loop_
_symmetry_equiv_pos_as_xyz
'x, y, z'
'-x+1/2, -y, z+1/2'
'-x, y+1/2, -z+1/2'
'x+1/2, -y+1/2, -z'

loop_
_atom_site_label
_atom_site_type_symbol
_atom_site_fract_x
_atom_site_fract_y
_atom_site_fract_z
_atom_site_U_iso_or_equiv
_atom_site_adp_type
_atom_site_occupancy
_atom_site_symmetry_multiplicity
_atom_site_calc_flag
_atom_site_refinement_flags
Fe1 Fe 0.49673(4) 0.353506(19) -0.096650(6) 0.01758(5) Uani 1 1 d .
Fe2 Fe 0.42062(4) 0.63247(2) 0.192125(7) 0.02004(5) Uani 1 1 d .
S1 S 0.41274(8) 0.56065(4) -0.024367(12) 0.02231(8) Uani 1 1 d .
S2 S 0.50620(8) 0.73425(3) 0.096343(12) 0.02314(8) Uani 1 1 d .
O1 O 0.1560(2) 0.55761(12) -0.02670(4) 0.0309(3) Uani 1 1 d .
O2 O 0.7600(2) 0.71185(13) 0.09259(4) 0.0305(3) Uani 1 1 d .
C1 C 0.5135(3) 0.40862(14) -0.03654(5) 0.0205(3) Uani 1 1 d .
C2 C 0.7385(3) 0.38159(17) -0.05183(5) 0.0241(3) Uani 1 1 d .
H2 H 0.8644 0.4381 -0.0534 0.029 Uiso 1 1 calc R
C3 C 0.7383(3) 0.25395(16) -0.06420(6) 0.0265(4) Uani 1 1 d .
H3 H 0.8657 0.2098 -0.0755 0.032 Uiso 1 1 calc R
C4 C 0.5156(3) 0.20325(15) -0.05691(5) 0.0253(3) Uani 1 1 d .
H4 H 0.4692 0.1197 -0.0626 0.030 Uiso 1 1 calc R
C5 C 0.3750(3) 0.29814(16) -0.03975(5) 0.0220(3) Uani 1 1 d .
H5 H 0.2182 0.2901 -0.0318 0.026 Uiso 1 1 calc R
C6 C 0.4022(3) 0.61342(14) 0.12921(5) 0.0215(3) Uani 1 1 d .
C7 C 0.5414(3) 0.51661(15) 0.14627(5) 0.0231(3) Uani 1 1 d .
H7 H 0.6980 0.5003 0.1397 0.028 Uiso 1 1 calc R
C8 C 0.4028(4) 0.44878(16) 0.17496(6) 0.0287(4) Uani 1 1 d .
H8 H 0.4513 0.3792 0.1912 0.034 Uiso 1 1 calc R
C9 C 0.1797(4) 0.50281(18) 0.17521(6) 0.0293(4) Uani 1 1 d .
H9 H 0.0532 0.4750 0.1915 0.035 Uiso 1 1 calc R
C10 C 0.1770(3) 0.60546(17) 0.14701(6) 0.0267(4) Uani 1 1 d .
H10 H 0.0501 0.6586 0.1411 0.032 Uiso 1 1 calc R
C11 C 0.4782(4) 0.56522(15) 0.03081(5) 0.0249(3) Uani 1 1 d .
H11A H 0.4088 0.4924 0.0452 0.030 Uiso 1 1 calc R
H11B H 0.6467 0.5632 0.0353 0.030 Uiso 1 1 calc R
C12 C 0.3777(3) 0.68623(15) 0.04754(5) 0.0240(4) Uani 1 1 d .
H12A H 0.2100 0.6754 0.0516 0.029 Uiso 1 1 calc R
H12B H 0.4006 0.7533 0.0267 0.029 Uiso 1 1 calc R
C1' C 0.3660(5) 0.4992(2) -0.13000(6) 0.0463(7) Uani 1 1 d .
H1' H 0.3218 0.5783 -0.1191 0.056 Uiso 1 1 calc R
C2' C 0.5818(4) 0.4678(2) -0.14531(6) 0.0383(5) Uani 1 1 d .
H2' H 0.7112 0.5220 -0.1466 0.046 Uiso 1 1 calc R
C3' C 0.5771(4) 0.3435(2) -0.15838(6) 0.0378(5) Uani 1 1 d .
H3' H 0.7027 0.2989 -0.1701 0.045 Uiso 1 1 calc R
C4' C 0.3596(5) 0.2958(2) -0.15142(6) 0.0472(7) Uani 1 1 d .
H4' H 0.3100 0.2131 -0.1575 0.057 Uiso 1 1 calc R
C5' C 0.2232(4) 0.3919(3) -0.13357(7) 0.0598(9) Uani 1 1 d .
H5' H 0.0663 0.3856 -0.1255 0.072 Uiso 1 1 calc R
C6' C 0.5481(4) 0.80567(18) 0.20638(6) 0.0367(5) Uani 1 1 d .
H6' H 0.5896 0.8693 0.1871 0.044 Uiso 1 1 calc R
C7' C 0.6941(4) 0.7117(2) 0.22165(8) 0.0481(6) Uani 1 1 d .
H7' H 0.8512 0.6995 0.2145 0.058 Uiso 1 1 calc R
C8' C 0.5625(6) 0.6385(2) 0.24969(7) 0.0586(8) Uani 1 1 d .
H8' H 0.6161 0.5683 0.2651 0.070 Uiso 1 1 calc R
C9' C 0.3389(5) 0.6881(3) 0.25072(7) 0.0525(7) Uani 1 1 d .
H9' H 0.2143 0.6569 0.2668 0.063 Uiso 1 1 calc R
C10' C 0.3311(4) 0.7897(2) 0.22437(7) 0.0423(5) Uani 1 1 d .
H10' H 0.2000 0.8406 0.2193 0.051 Uiso 1 1 calc R

loop_
_atom_site_aniso_label
_atom_site_aniso_U_11
_atom_site_aniso_U_22
_atom_site_aniso_U_33
_atom_site_aniso_U_23
_atom_site_aniso_U_13
_atom_site_aniso_U_12
Fe1 0.01924(10) 0.01904(9) 0.01446(9) 0.00067(8) -0.00129(9) 0.00088(9)
Fe2 0.02177(10) 0.02149(10) 0.01687(10) -0.00131(8) -0.00153(9) -0.00287(9)
S1 0.02824(19) 0.02212(17) 0.01656(16) -0.00033(13) -0.00487(17) -0.00258(17)
S2 0.0312(2) 0.01893(15) 0.01926(17) -0.00240(13) -0.00556(19) -0.00180(16)
O1 0.0278(6) 0.0318(6) 0.0330(7) -0.0080(6) -0.0090(6) 0.0025(6)
O2 0.0269(6) 0.0362(7) 0.0285(7) 0.0033(5) -0.0058(6) -0.0074(5)
C1 0.0231(7) 0.0231(7) 0.0152(6) -0.0004(5) -0.0029(7) -0.0007(7)
C2 0.0190(7) 0.0316(9) 0.0218(8) 0.0023(6) -0.0049(6) -0.0024(7)
C3 0.0259(8) 0.0278(8) 0.0257(8) 0.0049(7) -0.0033(7) 0.0066(7)
C4 0.0322(9) 0.0211(7) 0.0227(7) 0.0048(6) -0.0036(8) 0.0010(7)
C5 0.0228(8) 0.0263(8) 0.0167(7) 0.0042(6) -0.0008(6) -0.0041(6)
C6 0.0245(8) 0.0215(7) 0.0185(7) -0.0030(5) -0.0048(6) -0.0021(7)
C7 0.0247(9) 0.0208(7) 0.0236(7) -0.0031(6) -0.0022(6) 0.0019(6)
C8 0.0343(9) 0.0217(7) 0.0302(8) 0.0002(6) -0.0042(8) -0.0033(8)
C9 0.0274(9) 0.0285(9) 0.0318(9) -0.0029(7) -0.0020(8) -0.0085(7)
C10 0.0224(8) 0.0321(9) 0.0255(8) -0.0040(7) -0.0049(7) -0.0010(7)
C11 0.0358(10) 0.0220(7) 0.0170(7) -0.0005(5) -0.0067(7) 0.0009(7)
C12 0.0312(10) 0.0229(7) 0.0181(7) -0.0013(6) -0.0063(7) 0.0006(7)
C1' 0.0789(19) 0.0393(11) 0.0206(9) 0.0029(8) -0.0067(10) 0.0357(12)
C2' 0.0470(12) 0.0412(11) 0.0266(9) 0.0142(8) -0.0071(10) -0.0113(10)
C3' 0.0494(11) 0.0454(11) 0.0185(8) 0.0022(7) 0.0067(8) 0.0198(10)
C4' 0.0780(19) 0.0395(11) 0.0239(9) 0.0032(8) -0.0205(11) -0.0215(12)
C5' 0.0199(9) 0.136(3) 0.0240(10) 0.0314(14) -0.0056(8) 0.0054(14)
C6' 0.0543(15) 0.0289(8) 0.0268(9) -0.0053(7) -0.0007(9) -0.0170(9)
C7' 0.0280(10) 0.0608(14) 0.0556(15) -0.0334(12) -0.0109(10) -0.0043(10)
C8' 0.106(2) 0.0360(10) 0.0334(11) 0.0031(9) -0.0418(14) -0.0116(15)
C9' 0.0689(18) 0.0666(16) 0.0220(10) -0.0146(10) 0.0128(11) -0.0350(14)
C10' 0.0411(12) 0.0413(11) 0.0445(13) -0.0235(10) -0.0030(10) 0.0013(10)

loop_
_atom_type_symbol
_atom_type_description
_atom_type_scat_dispersion_real
_atom_type_scat_dispersion_imag
_atom_type_scat_source
C C 0.0033 0.0016 'International Tables Vol C Tables 4.2.6.8 and 6.1.1.4'
H H 0.0000 0.0000 'International Tables Vol C Tables 4.2.6.8 and 6.1.1.4'
O O 0.0106 0.0060 'International Tables Vol C Tables 4.2.6.8 and 6.1.1.4'
S S 0.1246 0.1234 'International Tables Vol C Tables 4.2.6.8 and 6.1.1.4'
Fe Fe 0.3463 0.8444 'International Tables Vol C Tables 4.2.6.8 and 6.1.1.4'

loop_
_geom_angle_atom_site_label_1
_geom_angle_atom_site_label_2
_geom_angle_atom_site_label_3
_geom_angle
C1 Fe1 C5' 122.54(10)
C1 Fe1 C4' 159.46(10)
C5' Fe1 C4' 40.96(11)
C1 Fe1 C2 41.22(7)
C5' Fe1 C2 157.95(11)
C4' Fe1 C2 158.53(10)
C1 Fe1 C1' 107.29(7)
C5' Fe1 C1' 40.95(12)
C4' Fe1 C1' 68.27(10)
C2 Fe1 C1' 121.12(9)
C1 Fe1 C3' 158.88(9)
C5' Fe1 C3' 67.77(9)
C4' Fe1 C3' 39.73(10)
C2 Fe1 C3' 122.48(9)
C1' Fe1 C3' 67.34(8)
C1 Fe1 C2' 122.97(8)
C5' Fe1 C2' 67.78(10)
C4' Fe1 C2' 67.29(9)
C2 Fe1 C2' 106.57(8)
C1' Fe1 C2' 39.79(10)
C3' Fe1 C2' 39.91(9)
C1 Fe1 C5 41.25(7)
C5' Fe1 C5 108.03(8)
C4' Fe1 C5 123.40(8)
C2 Fe1 C5 69.52(7)
C1' Fe1 C5 124.15(9)
C3' Fe1 C5 158.70(8)
C2' Fe1 C5 159.85(8)
C1 Fe1 C3 68.43(7)
C5' Fe1 C3 160.36(11)
C4' Fe1 C3 123.60(10)
C2 Fe1 C3 40.75(7)
C1' Fe1 C3 157.06(10)
C3' Fe1 C3 108.07(8)
C2' Fe1 C3 122.25(9)
C5 Fe1 C3 68.44(7)
C1 Fe1 C4 68.41(7)
C5' Fe1 C4 124.31(10)
C4' Fe1 C4 108.79(8)
C2 Fe1 C4 68.84(7)
C1' Fe1 C4 160.77(10)
C3' Fe1 C4 123.40(8)
C2' Fe1 C4 158.30(9)
C5 Fe1 C4 40.35(7)
C3 Fe1 C4 40.60(8)
C8' Fe2 C9' 40.54(12)
C8' Fe2 C6 158.66(11)
C9' Fe2 C6 159.73(11)
C8' Fe2 C7' 40.85(11)
C9' Fe2 C7' 68.25(10)
C6 Fe2 C7' 123.05(9)
C8' Fe2 C10' 67.36(10)
C9' Fe2 C10' 39.56(10)
C6 Fe2 C10' 124.95(8)
C7' Fe2 C10' 67.70(10)
C8' Fe2 C8 107.30(9)
C9' Fe2 C8 121.33(9)
C6 Fe2 C8 68.46(7)
C7' Fe2 C8 124.42(9)
C10' Fe2 C8 156.29(9)
C8' Fe2 C9 122.90(9)
C9' Fe2 C9 106.53(9)
C6 Fe2 C9 68.41(7)
C7' Fe2 C9 160.24(10)
C10' Fe2 C9 121.22(9)
C8 Fe2 C9 40.68(8)
C8' Fe2 C6' 67.65(9)
C9' Fe2 C6' 67.19(9)
C6 Fe2 C6' 109.38(7)
C7' Fe2 C6' 40.23(10)
C10' Fe2 C6' 39.99(9)
C8 Fe2 C6' 161.59(9)
C9 Fe2 C6' 157.10(9)
C8' Fe2 C10 158.83(11)
C9' Fe2 C10 122.38(10)
C6 Fe2 C10 41.07(7)
C7' Fe2 C10 158.26(10)
C10' Fe2 C10 107.38(9)
C8 Fe2 C10 68.79(8)
C9 Fe2 C10 40.70(8)
C6' Fe2 C10 122.45(8)
C8' Fe2 C7 122.38(10)
C9' Fe2 C7 157.49(10)
C6 Fe2 C7 40.82(6)
C7' Fe2 C7 108.57(8)
C10' Fe2 C7 161.77(9)
C8 Fe2 C7 40.70(7)
C9 Fe2 C7 68.53(8)
C6' Fe2 C7 125.72(8)
C10 Fe2 C7 69.09(7)
O1 S1 C1 107.41(8)
O1 S1 C11 105.02(9)
C1 S1 C11 99.84(7)
O2 S2 C6 105.48(8)
O2 S2 C12 106.93(8)
C6 S2 C12 99.66(8)
C2 C1 C5 108.87(14)
C2 C1 S1 124.39(13)
C5 C1 S1 125.90(14)
C2 C1 Fe1 69.91(9)
C5 C1 Fe1 70.36(9)
S1 C1 Fe1 117.54(8)
C3 C2 C1 106.83(15)
C3 C2 Fe1 70.11(10)
C1 C2 Fe1 68.87(9)
C3 C2 H2 126.6
C1 C2 H2 126.6
Fe1 C2 H2 126.0
C2 C3 C4 108.70(16)
C2 C3 Fe1 69.14(10)
C4 C3 Fe1 69.97(10)
C2 C3 H3 125.7
C4 C3 H3 125.7
Fe1 C3 H3 126.8
C5 C4 C3 108.47(15)
C5 C4 Fe1 69.54(9)
C3 C4 Fe1 69.42(9)
C5 C4 H4 125.8
C3 C4 H4 125.8
Fe1 C4 H4 126.9
C4 C5 C1 107.12(15)
C4 C5 Fe1 70.11(9)
C1 C5 Fe1 68.39(9)
C4 C5 H5 126.4
C1 C5 H5 126.4
Fe1 C5 H5 126.6
C7 C6 C10 108.85(15)
C7 C6 S2 124.37(14)
C10 C6 S2 126.34(13)
C7 C6 Fe2 70.15(9)
C10 C6 Fe2 69.96(10)
S2 C6 Fe2 120.01(8)
C8 C7 C6 107.33(16)
C8 C7 Fe2 69.42(10)
C6 C7 Fe2 69.03(9)
C8 C7 H7 126.3
C6 C7 H7 126.3
Fe2 C7 H7 126.8
C9 C8 C7 108.29(16)
C9 C8 Fe2 69.74(10)
C7 C8 Fe2 69.88(10)
C9 C8 H8 125.9
C7 C8 H8 125.9
Fe2 C8 H8 126.1
C8 C9 C10 108.66(17)
C8 C9 Fe2 69.58(10)
C10 C9 Fe2 69.73(10)
C8 C9 H9 125.7
C10 C9 H9 125.7
Fe2 C9 H9 126.6
C9 C10 C6 106.87(16)
C9 C10 Fe2 69.56(10)
C6 C10 Fe2 68.97(10)
C9 C10 H10 126.6
C6 C10 H10 126.6
Fe2 C10 H10 126.5
C12 C11 S1 106.74(11)
C12 C11 H11A 110.4
S1 C11 H11A 110.4
C12 C11 H11B 110.4
S1 C11 H11B 110.4
H11A C11 H11B 108.6
C11 C12 S2 112.91(12)
C11 C12 H12A 109.0
S2 C12 H12A 109.0
C11 C12 H12B 109.0
S2 C12 H12B 109.0
H12A C12 H12B 107.8
C2' C1' C5' 107.7(2)
C2' C1' Fe1 70.38(12)
C5' C1' Fe1 69.09(12)
C2' C1' H1' 126.1
C5' C1' H1' 126.1
Fe1 C1' H1' 126.0
C1' C2' C3' 108.6(2)
C1' C2' Fe1 69.83(12)
C3' C2' Fe1 69.86(11)
C1' C2' H2' 125.7
C3' C2' H2' 125.7
Fe1 C2' H2' 126.2
C4' C3' C2' 108.7(2)
C4' C3' Fe1 69.66(12)
C2' C3' Fe1 70.23(11)
C4' C3' H3' 125.6
C2' C3' H3' 125.6
Fe1 C3' H3' 126.1
C3' C4' C5' 108.1(2)
C3' C4' Fe1 70.61(12)
C5' C4' Fe1 69.47(12)
C3' C4' H4' 126.0
C5' C4' H4' 126.0
Fe1 C4' H4' 125.5
C4' C5' C1' 106.9(2)
C4' C5' Fe1 69.57(13)
C1' C5' Fe1 69.96(12)
C4' C5' H5' 126.6
C1' C5' H5' 126.6
Fe1 C5' H5' 125.5
C10' C6' C7' 108.3(2)
C10' C6' Fe2 69.83(12)
C7' C6' Fe2 69.49(12)
C10' C6' H6' 125.8
C7' C6' H6' 125.8
Fe2 C6' H6' 126.4
C6' C7' C8' 106.9(2)
C6' C7' Fe2 70.28(12)
C8' C7' Fe2 69.17(12)
C6' C7' H7' 126.6
C8' C7' H7' 126.6
Fe2 C7' H7' 125.6
C9' C8' C7' 107.8(2)
C9' C8' Fe2 69.89(13)
C7' C8' Fe2 69.97(12)
C9' C8' H8' 126.1
C7' C8' H8' 126.1
Fe2 C8' H8' 125.6
C10' C9' C8' 108.3(2)
C10' C9' Fe2 70.69(12)
C8' C9' Fe2 69.57(13)
C10' C9' H9' 125.9
C8' C9' H9' 125.9
Fe2 C9' H9' 125.5
C9' C10' C6' 108.7(2)
C9' C10' Fe2 69.74(13)
C6' C10' Fe2 70.17(12)
C9' C10' H10' 125.7
C6' C10' H10' 125.7
Fe2 C10' H10' 126.0

loop_
_geom_bond_atom_site_label_1
_geom_bond_atom_site_label_2
_geom_bond_distance
Fe1 C1 2.0193(15)
Fe1 C5' 2.025(2)
Fe1 C4' 2.026(2)
Fe1 C2 2.0331(16)
Fe1 C1' 2.0360(19)
Fe1 C3' 2.0382(18)
Fe1 C2' 2.0430(19)
Fe1 C5 2.0456(16)
Fe1 C3 2.0459(17)
Fe1 C4 2.0532(16)
Fe2 C8' 2.024(2)
Fe2 C9' 2.028(2)
Fe2 C6 2.0321(16)
Fe2 C7' 2.035(2)
Fe2 C10' 2.041(2)
Fe2 C8 2.0408(17)
Fe2 C9 2.0430(19)
Fe2 C6' 2.0449(18)
Fe2 C10 2.0453(18)
Fe2 C7 2.0469(16)
S1 O1 1.4943(15)
S1 C1 1.7700(16)
S1 C11 1.8118(16)
S2 O2 1.4991(15)
S2 C6 1.7730(17)
S2 C12 1.8093(16)
C1 C2 1.426(3)
C1 C5 1.432(2)
C2 C3 1.420(3)
C2 H2 0.9500
C3 C4 1.422(3)
C3 H3 0.9500
C4 C5 1.414(2)
C4 H4 0.9500
C5 H5 0.9500
C6 C7 1.423(2)
C6 C10 1.430(3)
C7 C8 1.422(3)
C7 H7 0.9500
C8 C9 1.419(3)
C8 H8 0.9500
C9 C10 1.422(3)
C9 H9 0.9500
C10 H10 0.9500
C11 C12 1.517(2)
C11 H11A 0.9900
C11 H11B 0.9900
C12 H12A 0.9900
C12 H12B 0.9900
C1' C2' 1.388(4)
C1' C5' 1.420(4)
C1' H1' 0.9500
C2' C3' 1.393(3)
C2' H2' 0.9500
C3' C4' 1.381(4)
C3' H3' 0.9500
C4' C5' 1.417(4)
C4' H4' 0.9500
C5' H5' 0.9500
C6' C10' 1.397(3)
C6' C7' 1.403(3)
C6' H6' 0.9500
C7' C8' 1.417(4)
C7' H7' 0.9500
C8' C9' 1.404(4)
C8' H8' 0.9500
C9' C10' 1.377(4)
C9' H9' 0.9500
C10' H10' 0.9500

loop_
_geom_torsion_atom_site_label_1
_geom_torsion_atom_site_label_2
_geom_torsion_atom_site_label_3
_geom_torsion_atom_site_label_4
_geom_torsion
O1 S1 C1 C2 157.02(14)
C11 S1 C1 C2 -93.71(15)
O1 S1 C1 C5 -11.33(16)
C11 S1 C1 C5 97.94(15)
O1 S1 C1 Fe1 73.48(11)
C11 S1 C1 Fe1 -177.25(10)
C5' Fe1 C1 C2 -160.08(14)
C4' Fe1 C1 C2 168.2(2)
C1' Fe1 C1 C2 -117.79(13)
C3' Fe1 C1 C2 -46.1(2)
C2' Fe1 C1 C2 -77.02(13)
C5 Fe1 C1 C2 119.75(14)
C3 Fe1 C1 C2 38.29(10)
C4 Fe1 C1 C2 82.10(11)
C5' Fe1 C1 C5 80.17(14)
C4' Fe1 C1 C5 48.4(3)
C2 Fe1 C1 C5 -119.75(14)
C1' Fe1 C1 C5 122.46(13)
C3' Fe1 C1 C5 -165.9(2)
C2' Fe1 C1 C5 163.23(11)
C3 Fe1 C1 C5 -81.47(11)
C4 Fe1 C1 C5 -37.65(10)
C5' Fe1 C1 S1 -40.90(16)
C4' Fe1 C1 S1 -72.7(2)
C2 Fe1 C1 S1 119.18(15)
C1' Fe1 C1 S1 1.39(14)
C3' Fe1 C1 S1 73.1(3)
C2' Fe1 C1 S1 42.16(15)
C5 Fe1 C1 S1 -121.07(15)
C3 Fe1 C1 S1 157.47(13)
C4 Fe1 C1 S1 -158.71(13)
C5 C1 C2 C3 -0.35(18)
S1 C1 C2 C3 -170.39(12)
Fe1 C1 C2 C3 -60.13(12)
C5 C1 C2 Fe1 59.78(11)
S1 C1 C2 Fe1 -110.26(12)
C1 Fe1 C2 C3 118.03(15)
C5' Fe1 C2 C3 167.9(2)
C4' Fe1 C2 C3 -50.6(3)
C1' Fe1 C2 C3 -161.31(12)
C3' Fe1 C2 C3 -79.89(13)
C2' Fe1 C2 C3 -120.50(12)
C5 Fe1 C2 C3 80.37(11)
C4 Fe1 C2 C3 37.07(11)
C5' Fe1 C2 C1 49.9(2)
C4' Fe1 C2 C1 -168.7(2)
C1' Fe1 C2 C1 80.65(13)
C3' Fe1 C2 C1 162.07(10)
C2' Fe1 C2 C1 121.47(11)
C5 Fe1 C2 C1 -37.67(10)
C3 Fe1 C2 C1 -118.03(15)
C4 Fe1 C2 C1 -80.97(11)
C1 C2 C3 C4 0.39(19)
Fe1 C2 C3 C4 -58.95(12)
C1 C2 C3 Fe1 59.34(11)
C1 Fe1 C3 C2 -38.71(10)
C5' Fe1 C3 C2 -166.5(2)
C4' Fe1 C3 C2 160.15(12)
C1' Fe1 C3 C2 44.7(2)
C3' Fe1 C3 C2 119.13(12)
C2' Fe1 C3 C2 77.55(13)
C5 Fe1 C3 C2 -83.23(11)
C4 Fe1 C3 C2 -120.27(15)
C1 Fe1 C3 C4 81.55(11)
C5' Fe1 C3 C4 -46.2(3)
C4' Fe1 C3 C4 -79.58(14)
C2 Fe1 C3 C4 120.27(15)
C1' Fe1 C3 C4 165.00(18)
C3' Fe1 C3 C4 -120.60(12)
C2' Fe1 C3 C4 -162.18(11)
C5 Fe1 C3 C4 37.04(10)
C2 C3 C4 C5 -0.3(2)
Fe1 C3 C4 C5 -58.73(11)
C2 C3 C4 Fe1 58.43(12)
C1 Fe1 C4 C5 38.47(10)
C5' Fe1 C4 C5 -77.01(15)
C4' Fe1 C4 C5 -119.84(13)
C2 Fe1 C4 C5 82.88(11)
C1' Fe1 C4 C5 -42.1(3)
C3' Fe1 C4 C5 -161.36(12)
C2' Fe1 C4 C5 164.51(19)
C3 Fe1 C4 C5 120.08(15)
C1 Fe1 C4 C3 -81.62(12)
C5' Fe1 C4 C3 162.90(13)
C4' Fe1 C4 C3 120.08(14)
C2 Fe1 C4 C3 -37.20(11)
C1' Fe1 C4 C3 -162.2(2)
C3' Fe1 C4 C3 78.56(14)
C2' Fe1 C4 C3 44.4(3)
C5 Fe1 C4 C3 -120.08(15)
C3 C4 C5 C1 0.08(18)
Fe1 C4 C5 C1 -58.58(11)
C3 C4 C5 Fe1 58.66(12)
C2 C1 C5 C4 0.17(18)
S1 C1 C5 C4 170.02(12)
Fe1 C1 C5 C4 59.67(11)
C2 C1 C5 Fe1 -59.50(11)
S1 C1 C5 Fe1 110.35(13)
C1 Fe1 C5 C4 -118.69(14)
C5' Fe1 C5 C4 122.18(14)
C4' Fe1 C5 C4 79.62(14)
C2 Fe1 C5 C4 -81.05(12)
C1' Fe1 C5 C4 164.53(13)
C3' Fe1 C5 C4 47.3(3)
C2' Fe1 C5 C4 -163.3(2)
C3 Fe1 C5 C4 -37.27(11)
C5' Fe1 C5 C1 -119.13(14)
C4' Fe1 C5 C1 -161.68(13)
C2 Fe1 C5 C1 37.64(10)
C1' Fe1 C5 C1 -76.77(14)
C3' Fe1 C5 C1 166.0(2)
C2' Fe1 C5 C1 -44.7(3)
C3 Fe1 C5 C1 81.43(11)
C4 Fe1 C5 C1 118.69(14)
O2 S2 C6 C7 -1.56(16)
C12 S2 C6 C7 109.15(14)
O2 S2 C6 C10 170.04(14)
C12 S2 C6 C10 -79.25(16)
O2 S2 C6 Fe2 83.85(11)
C12 S2 C6 Fe2 -165.44(10)
C8' Fe2 C6 C7 44.6(3)
C9' Fe2 C6 C7 -160.9(2)
C7' Fe2 C6 C7 80.09(13)
C10' Fe2 C6 C7 164.49(11)
C8 Fe2 C6 C7 -37.83(11)
C9 Fe2 C6 C7 -81.72(11)
C6' Fe2 C6 C7 122.64(11)
C10 Fe2 C6 C7 -119.83(14)
C8' Fe2 C6 C10 164.4(2)
C9' Fe2 C6 C10 -41.0(3)
C7' Fe2 C6 C10 -160.08(12)
C10' Fe2 C6 C10 -75.68(14)
C8 Fe2 C6 C10 82.00(11)
C9 Fe2 C6 C10 38.11(11)
C6' Fe2 C6 C10 -117.53(12)
C7 Fe2 C6 C10 119.83(14)
C8' Fe2 C6 S2 -74.4(2)
C9' Fe2 C6 S2 80.2(3)
C7' Fe2 C6 S2 -38.90(15)
C10' Fe2 C6 S2 45.50(15)
C8 Fe2 C6 S2 -156.82(13)
C9 Fe2 C6 S2 159.29(13)
C6' Fe2 C6 S2 3.65(14)
C10 Fe2 C6 S2 121.18(15)
C7 Fe2 C6 S2 -118.99(16)
C10 C6 C7 C8 -0.37(19)
S2 C6 C7 C8 172.49(12)
Fe2 C6 C7 C8 59.08(12)
C10 C6 C7 Fe2 -59.45(11)
S2 C6 C7 Fe2 113.41(12)
C8' Fe2 C7 C8 78.63(14)
C9' Fe2 C7 C8 43.8(3)
C6 Fe2 C7 C8 -118.98(15)
C7' Fe2 C7 C8 121.59(13)
C10' Fe2 C7 C8 -163.5(3)
C9 Fe2 C7 C8 -37.59(11)
C6' Fe2 C7 C8 162.97(12)
C10 Fe2 C7 C8 -81.38(12)
C8' Fe2 C7 C6 -162.38(12)
C9' Fe2 C7 C6 162.7(2)
C7' Fe2 C7 C6 -119.42(13)
C10' Fe2 C7 C6 -44.5(3)
C8 Fe2 C7 C6 118.98(15)
C9 Fe2 C7 C6 81.40(11)
C6' Fe2 C7 C6 -78.05(13)
C10 Fe2 C7 C6 37.60(10)
C6 C7 C8 C9 0.5(2)
Fe2 C7 C8 C9 59.37(13)
C6 C7 C8 Fe2 -58.83(11)
C8' Fe2 C8 C9 120.70(15)
C9' Fe2 C8 C9 78.62(16)
C6 Fe2 C8 C9 -81.51(12)
C7' Fe2 C8 C9 162.37(13)
C10' Fe2 C8 C9 47.8(3)
C6' Fe2 C8 C9 -168.3(2)
C10 Fe2 C8 C9 -37.25(11)
C7 Fe2 C8 C9 -119.44(16)
C8' Fe2 C8 C7 -119.86(14)
C9' Fe2 C8 C7 -161.94(13)
C6 Fe2 C8 C7 37.93(10)
C7' Fe2 C8 C7 -78.19(14)
C10' Fe2 C8 C7 167.2(2)
C9 Fe2 C8 C7 119.44(16)
C6' Fe2 C8 C7 -48.9(3)
C10 Fe2 C8 C7 82.19(11)
C7 C8 C9 C10 -0.5(2)
Fe2 C8 C9 C10 58.95(12)
C7 C8 C9 Fe2 -59.45(12)
C8' Fe2 C9 C8 -77.92(16)
C9' Fe2 C9 C8 -119.14(14)
C6 Fe2 C9 C8 81.65(12)
C7' Fe2 C9 C8 -47.6(3)
C10' Fe2 C9 C8 -159.63(12)
C6' Fe2 C9 C8 170.53(18)
C10 Fe2 C9 C8 120.09(16)
C7 Fe2 C9 C8 37.61(11)
C8' Fe2 C9 C10 161.99(15)
C9' Fe2 C9 C10 120.77(14)
C6 Fe2 C9 C10 -38.45(11)
C7' Fe2 C9 C10 -167.7(2)
C10' Fe2 C9 C10 80.27(14)
C8 Fe2 C9 C10 -120.09(16)
C6' Fe2 C9 C10 50.4(3)
C7 Fe2 C9 C10 -82.48(12)
C8 C9 C10 C6 0.3(2)
Fe2 C9 C10 C6 59.13(12)
C8 C9 C10 Fe2 -58.85(13)
C7 C6 C10 C9 0.06(19)
S2 C6 C10 C9 -172.62(12)
Fe2 C6 C10 C9 -59.50(12)
C7 C6 C10 Fe2 59.57(11)
S2 C6 C10 Fe2 -113.12(13)
C8' Fe2 C10 C9 -46.0(3)
C9' Fe2 C10 C9 -77.26(15)
C6 Fe2 C10 C9 118.36(15)
C7' Fe2 C10 C9 168.8(2)
C10' Fe2 C10 C9 -117.96(13)
C8 Fe2 C10 C9 37.22(12)
C6' Fe2 C10 C9 -159.17(12)
C7 Fe2 C10 C9 80.98(12)
C8' Fe2 C10 C6 -164.3(2)
C9' Fe2 C10 C6 164.38(12)
C7' Fe2 C10 C6 50.5(3)
C10' Fe2 C10 C6 123.68(12)
C8 Fe2 C10 C6 -81.14(11)
C9 Fe2 C10 C6 -118.36(15)
C6' Fe2 C10 C6 82.47(12)
C7 Fe2 C10 C6 -37.38(9)
O1 S1 C11 C12 -62.80(14)
C1 S1 C11 C12 -173.96(13)
S1 C11 C12 S2 -159.87(10)
O2 S2 C12 C11 41.84(15)
C6 S2 C12 C11 -67.72(14)
C1 Fe1 C1' C2' 121.13(13)
C5' Fe1 C1' C2' -118.82(18)
C4' Fe1 C1' C2' -80.16(15)
C2 Fe1 C1' C2' 78.21(14)
C3' Fe1 C1' C2' -37.11(13)
C5 Fe1 C1' C2' 163.37(11)
C3 Fe1 C1' C2' 45.8(2)
C4 Fe1 C1' C2' -165.0(2)
C1 Fe1 C1' C5' -120.05(14)
C4' Fe1 C1' C5' 38.65(14)
C2 Fe1 C1' C5' -162.97(13)
C3' Fe1 C1' C5' 81.70(15)
C2' Fe1 C1' C5' 118.82(18)
C5 Fe1 C1' C5' -77.81(15)
C3 Fe1 C1' C5' 164.57(19)
C4 Fe1 C1' C5' -46.2(3)
C5' C1' C2' C3' 0.1(2)
Fe1 C1' C2' C3' 59.28(14)
C5' C1' C2' Fe1 -59.23(13)
C1 Fe1 C2' C1' -76.97(16)
C5' Fe1 C2' C1' 38.34(15)
C4' Fe1 C2' C1' 82.84(16)
C2 Fe1 C2' C1' -119.03(14)
C3' Fe1 C2' C1' 119.8(2)
C5 Fe1 C2' C1' -43.4(3)
C3 Fe1 C2' C1' -160.72(13)
C4 Fe1 C2' C1' 166.7(2)
C1 Fe1 C2' C3' 163.23(13)
C5' Fe1 C2' C3' -81.46(17)
C4' Fe1 C2' C3' -36.96(15)
C2 Fe1 C2' C3' 121.17(14)
C1' Fe1 C2' C3' -119.8(2)
C5 Fe1 C2' C3' -163.2(2)
C3 Fe1 C2' C3' 79.48(15)
C4 Fe1 C2' C3' 46.9(3)
C1' C2' C3' C4' 0.0(2)
Fe1 C2' C3' C4' 59.22(14)
C1' C2' C3' Fe1 -59.27(14)
C1 Fe1 C3' C4' -162.0(2)
C5' Fe1 C3' C4' -38.32(15)
C2 Fe1 C3' C4' 163.74(13)
C1' Fe1 C3' C4' -82.80(16)
C2' Fe1 C3' C4' -119.8(2)
C5 Fe1 C3' C4' 44.3(3)
C3 Fe1 C3' C4' 121.21(14)
C4 Fe1 C3' C4' 79.07(16)
C1 Fe1 C3' C2' -42.2(3)
C5' Fe1 C3' C2' 81.48(17)
C4' Fe1 C3' C2' 119.8(2)
C2 Fe1 C3' C2' -76.46(15)
C1' Fe1 C3' C2' 37.00(15)
C5 Fe1 C3' C2' 164.13(19)
C3 Fe1 C3' C2' -119.00(14)
C4 Fe1 C3' C2' -161.14(13)
C2' C3' C4' C5' 0.0(2)
Fe1 C3' C4' C5' 59.60(14)
C2' C3' C4' Fe1 -59.57(14)
C1 Fe1 C4' C3' 161.50(19)
C5' Fe1 C4' C3' 118.89(19)
C2 Fe1 C4' C3' -40.2(3)
C1' Fe1 C4' C3' 80.25(15)
C2' Fe1 C4' C3' 37.13(13)
C5 Fe1 C4' C3' -162.30(11)
C3 Fe1 C4' C3' -77.48(14)
C4 Fe1 C4' C3' -120.02(13)
C1 Fe1 C4' C5' 42.6(3)
C2 Fe1 C4' C5' -159.1(2)
C1' Fe1 C4' C5' -38.64(15)
C3' Fe1 C4' C5' -118.89(19)
C2' Fe1 C4' C5' -81.76(16)
C5 Fe1 C4' C5' 78.81(15)
C3 Fe1 C4' C5' 163.63(14)
C4 Fe1 C4' C5' 121.09(15)
C3' C4' C5' C1' 0.0(2)
Fe1 C4' C5' C1' 60.32(14)
C3' C4' C5' Fe1 -60.32(14)
C2' C1' C5' C4' 0.0(2)
Fe1 C1' C5' C4' -60.07(14)
C2' C1' C5' Fe1 60.04(14)
C1 Fe1 C5' C4' -163.64(12)
C2 Fe1 C5' C4' 159.64(19)
C1' Fe1 C5' C4' 117.75(19)
C3' Fe1 C5' C4' 37.20(13)
C2' Fe1 C5' C4' 80.47(15)
C5 Fe1 C5' C4' -120.54(13)
C3 Fe1 C5' C4' -44.3(3)
C4 Fe1 C5' C4' -78.98(15)
C1 Fe1 C5' C1' 78.62(14)
C4' Fe1 C5' C1' -117.75(19)
C2 Fe1 C5' C1' 41.9(3)
C3' Fe1 C5' C1' -80.55(14)
C2' Fe1 C5' C1' -37.28(12)
C5 Fe1 C5' C1' 121.71(13)
C3 Fe1 C5' C1' -162.0(2)
C4 Fe1 C5' C1' 163.27(12)
C8' Fe2 C6' C10' -80.94(16)
C9' Fe2 C6' C10' -36.87(15)
C6 Fe2 C6' C10' 121.70(13)
C7' Fe2 C6' C10' -119.66(19)
C8 Fe2 C6' C10' -158.4(2)
C9 Fe2 C6' C10' 41.5(3)
C10 Fe2 C6' C10' 78.03(15)
C7 Fe2 C6' C10' 164.38(13)
C8' Fe2 C6' C7' 38.72(16)
C9' Fe2 C6' C7' 82.79(17)
C6 Fe2 C6' C7' -118.64(14)
C10' Fe2 C6' C7' 119.66(19)
C8 Fe2 C6' C7' -38.7(3)
C9 Fe2 C6' C7' 161.1(2)
C10 Fe2 C6' C7' -162.31(13)
C7 Fe2 C6' C7' -75.95(16)
C10' C6' C7' C8' -0.5(2)
Fe2 C6' C7' C8' -59.76(14)
C10' C6' C7' Fe2 59.23(14)
C8' Fe2 C7' C6' -117.8(2)
C9' Fe2 C7' C6' -79.95(15)
C6 Fe2 C7' C6' 81.02(14)
C10' Fe2 C7' C6' -37.13(13)
C8 Fe2 C7' C6' 166.14(12)
C9 Fe2 C7' C6' -158.1(2)
C10 Fe2 C7' C6' 43.8(3)
C7 Fe2 C7' C6' 123.81(13)
C9' Fe2 C7' C8' 37.87(16)
C6 Fe2 C7' C8' -161.16(15)
C10' Fe2 C7' C8' 80.69(17)
C8 Fe2 C7' C8' -76.04(18)
C9 Fe2 C7' C8' -40.3(3)
C6' Fe2 C7' C8' 117.8(2)
C10 Fe2 C7' C8' 161.6(2)
C7 Fe2 C7' C8' -118.37(16)
C6' C7' C8' C9' 0.6(2)
Fe2 C7' C8' C9' -59.90(14)
C6' C7' C8' Fe2 60.47(14)
C6 Fe2 C8' C9' 166.8(2)
C7' Fe2 C8' C9' 118.7(2)
C10' Fe2 C8' C9' 37.11(14)
C8 Fe2 C8' C9' -118.28(14)
C9 Fe2 C8' C9' -76.40(16)
C6' Fe2 C8' C9' 80.56(15)
C10 Fe2 C8' C9' -42.5(3)
C7 Fe2 C8' C9' -160.32(13)
C9' Fe2 C8' C7' -118.7(2)
C6 Fe2 C8' C7' 48.0(3)
C10' Fe2 C8' C7' -81.59(16)
C8 Fe2 C8' C7' 123.02(15)
C9 Fe2 C8' C7' 164.90(13)
C6' Fe2 C8' C7' -38.15(14)
C10 Fe2 C8' C7' -161.2(2)
C7 Fe2 C8' C7' 80.98(16)
C7' C8' C9' C10' -0.4(2)
Fe2 C8' C9' C10' -60.35(15)
C7' C8' C9' Fe2 59.95(15)
C8' Fe2 C9' C10' 119.0(2)
C6 Fe2 C9' C10' -47.0(3)
C7' Fe2 C9' C10' 80.88(17)
C8 Fe2 C9' C10' -161.11(14)
C9 Fe2 C9' C10' -119.31(15)
C6' Fe2 C9' C10' 37.26(15)
C10 Fe2 C9' C10' -77.74(17)
C7 Fe2 C9' C10' 167.02(19)
C6 Fe2 C9' C8' -166.1(2)
C7' Fe2 C9' C8' -38.15(14)
C10' Fe2 C9' C8' -119.0(2)
C8 Fe2 C9' C8' 79.86(16)
C9 Fe2 C9' C8' 121.66(14)
C6' Fe2 C9' C8' -81.77(15)
C10 Fe2 C9' C8' 163.22(13)
C7 Fe2 C9' C8' 48.0(3)
C8' C9' C10' C6' 0.1(2)
Fe2 C9' C10' C6' -59.58(14)
C8' C9' C10' Fe2 59.65(15)
C7' C6' C10' C9' 0.3(2)
Fe2 C6' C10' C9' 59.31(15)
C7' C6' C10' Fe2 -59.02(14)
C8' Fe2 C10' C9' -38.01(16)
C6 Fe2 C10' C9' 161.99(15)
C7' Fe2 C10' C9' -82.38(18)
C8 Fe2 C10' C9' 43.5(3)
C9 Fe2 C10' C9' 77.81(17)
C6' Fe2 C10' C9' -119.7(2)
C10 Fe2 C10' C9' 120.15(16)
C7 Fe2 C10' C9' -164.0(2)
C8' Fe2 C10' C6' 81.72(15)
C9' Fe2 C10' C6' 119.7(2)
C6 Fe2 C10' C6' -78.28(15)
C7' Fe2 C10' C6' 37.34(14)
C8 Fe2 C10' C6' 163.19(19)
C9 Fe2 C10' C6' -162.46(12)
C10 Fe2 C10' C6' -120.12(13)
C7 Fe2 C10' C6' -44.3(3)
